data_9011840
loop_
_publ_author_name
'Ilyukhin, V. V.'
'Belov, N. V.'

_publ_section_title
;Derivation of the structure of lovozerite from sections of the
 three-dimensional Patterson function
;
_journal_name_full 'Soviet Physics Crystallography'
_journal_page_first 186
_journal_page_last 198
_journal_volume 5
_journal_year 1960
_chemical_formula_sum 'H0.5 Na2.5 O18.5 Si6 Zr'
_chemical_name_mineral Lovozerite
_space_group_IT_number 5
_symmetry_space_group_name_Hall 'C 2y'
_symmetry_space_group_name_H-M 'C 1 2 1'
_cell_angle_alpha 90
_cell_angle_beta 92.5
_cell_angle_gamma 90
_cell_formula_units_Z 2
_cell_length_a 10.48
_cell_length_b 10.2
_cell_length_c 7.33
_cell_volume 782.802
_database_code_amcsd 0015541
_exptl_crystal_density_diffrn 2.604
_cod_original_formula_sum 'Zr Si6 O18.5 Na2.5 H.5'
_cod_database_code 9011840

loop_
_space_group_symop_operation_xyz
x,y,z
1/2+x,1/2+y,z
-x,y,-z
1/2-x,1/2+y,-z

loop_
_atom_site_label
_atom_site_fract_x
_atom_site_fract_y
_atom_site_fract_z
_atom_site_occupancy
_atom_site_U_iso_or_equiv
_atom_site_type_symbol
_atom_site_attached_hydrogens
Zr 0.00000 0.00000 0.00000 1.00000 0.02216 Zr 0
Si1 0.21100 0.49500 0.26500 1.00000 0.02216 Si 0
Si2 0.49500 0.23200 0.70900 1.00000 0.02216 Si 0
Si3 0.48000 0.78200 0.70900 1.00000 0.02216 Si 0
O1 0.18800 0.02000 0.89300 1.00000 0.02216 O 0
O2 0.27000 0.49500 0.47000 1.00000 0.02216 O 0
O3 0.37100 0.13500 0.74000 1.00000 0.02216 O 0
O4 0.37500 0.87000 0.78000 1.00000 0.02216 O 0
O5 0.62800 0.17000 0.75400 1.00000 0.02216 O 0
O6 0.61000 0.84000 0.81300 1.00000 0.02216 O 0
O7 0.50000 0.27500 0.50000 1.00000 0.02216 O 0
O8 0.50000 0.74500 0.50000 1.00000 0.02216 O 0
O9 0.04000 0.85500 0.17600 1.00000 0.02216 O 0
O10 0.06600 0.13500 0.19600 1.00000 0.02216 O 0
Na1 0.24800 0.24600 0.00000 1.00000 0.02216 Na 0
Na2 0.00000 0.01500 0.50000 0.50000 0.02216 Na 0
O-H2 0.00000 0.01500 0.50000 0.50000 0.02216 O 1

loop_
_cod_changelog_entry_id
_cod_changelog_entry_author
_cod_changelog_entry_date
_cod_changelog_entry_text
1
;cod-tools version 3.8.0
Id: cif_guess_AMCSD_atom_types 9574 2023-05-10 09:00:05Z saulius
;
2023-05-10T18:53:30+03:00
;Derived atom types and hydrogen counts
from atom names that follow the AMCSD naming convention
(Wat == water, O-H == hydroxyl).
;

loop_
_cod_related_entry_id
_cod_related_entry_database
_cod_related_entry_code
1 AMCSD 0015541
